data_4123043
loop_
_publ_author_name
'Ishida, Yutaka'
'Kawaguchi, Hiroyuki'

_publ_section_title
;
 Nitrogen Atom Transfer from a Dinitrogen-Derived Vanadium Nitride Complex
 to Carbon Monoxide and Isocyanide.
;
_journal_name_full 'Journal of the American Chemical Society'
_journal_page_first 141125125639001
_journal_paper_doi 10.1021/ja510317h
_journal_year 2014
_chemical_formula_moiety 'C18 H36 K N2 O6 1+, C42 H50 N2 O3 V 1-, C4 H8 O'
_chemical_formula_sum 'C64 H94 K N4 O10 V'
_chemical_formula_weight 1169.47
_chemical_name_systematic
; 
 ? 
;
_space_group_IT_number 2
_symmetry_cell_setting triclinic
_symmetry_space_group_name_Hall '-P 1'
_symmetry_space_group_name_H-M 'P -1'
_atom_sites_solution_hydrogens geom
_atom_sites_solution_primary direct
_atom_sites_solution_secondary difmap
_audit_creation_method SHELXL-97
_cell_angle_alpha 108.1118(19)
_cell_angle_beta 91.2660(19)
_cell_angle_gamma 116.770(3)
_cell_formula_units_Z 2
_cell_length_a 13.168(3)
_cell_length_b 14.008(3)
_cell_length_c 20.555(4)
_cell_measurement_reflns_used 7030
_cell_measurement_temperature 123(2)
_cell_measurement_theta_max 27.5
_cell_measurement_theta_min 3.0
_cell_volume 3158.2(12)
_computing_cell_refinement 'CrystalClear (Rigaku Inc., 2009)'
_computing_data_collection 'CrystalClear (Rigaku Inc., 2009)'
_computing_data_reduction 'CrystalClear (Rigaku Inc., 2009)'
_computing_molecular_graphics 'Yadokari-XG 2009 (Wakita Nemoto et al., 2009)'
_computing_publication_material 'Yadokari-XG 2009 (Wakita,Nemoto et al., 2009)'
_computing_structure_refinement 'SHELXL-97 (Sheldrick, 1997)'
_computing_structure_solution 'SIR2004 (Burla et al., 2005)'
_diffrn_ambient_temperature 123(2)
_diffrn_detector_area_resol_mean 28.5714
_diffrn_measured_fraction_theta_full 0.994
_diffrn_measured_fraction_theta_max 0.994
_diffrn_measurement_device_type 'Rigaku Saturn724+ CCD'
_diffrn_measurement_method dtprofit.ref
_diffrn_radiation_monochromator Confocal
_diffrn_radiation_source 'Rotating Anode'
_diffrn_radiation_type MoK\a
_diffrn_radiation_wavelength 0.71075
_diffrn_reflns_av_R_equivalents 0.0544
_diffrn_reflns_av_sigmaI/netI 0.0759
_diffrn_reflns_limit_h_max 17
_diffrn_reflns_limit_h_min -17
_diffrn_reflns_limit_k_max 18
_diffrn_reflns_limit_k_min -17
_diffrn_reflns_limit_l_max 26
_diffrn_reflns_limit_l_min -26
_diffrn_reflns_number 39512
_diffrn_reflns_theta_full 27.48
_diffrn_reflns_theta_max 27.48
_diffrn_reflns_theta_min 3.01
_exptl_absorpt_coefficient_mu 0.282
_exptl_absorpt_correction_T_max 1.000
_exptl_absorpt_correction_T_min 0.917
_exptl_absorpt_correction_type multi-scan
_exptl_absorpt_process_details
;
Jacobson, R. (1998). REQAB. Private communication to the 
Rigaku Corporation, Tokyo, Japan.
;
_exptl_crystal_colour Dark_Green
_exptl_crystal_density_diffrn 1.230
_exptl_crystal_density_method 'not measured'
_exptl_crystal_description Plate
_exptl_crystal_F_000 1256
_exptl_crystal_size_max 0.09
_exptl_crystal_size_mid 0.05
_exptl_crystal_size_min 0.03
_refine_diff_density_max 0.294
_refine_diff_density_min -0.465
_refine_diff_density_rms 0.067
_refine_ls_extinction_method none
_refine_ls_goodness_of_fit_ref 1.060
_refine_ls_hydrogen_treatment constr
_refine_ls_matrix_type full
_refine_ls_number_parameters 779
_refine_ls_number_reflns 14395
_refine_ls_number_restraints 174
_refine_ls_restrained_S_all 1.056
_refine_ls_R_factor_all 0.1003
_refine_ls_R_factor_gt 0.0649
_refine_ls_shift/su_max 0.001
_refine_ls_shift/su_mean 0.000
_refine_ls_structure_factor_coef Fsqd
_refine_ls_weighting_details 'calc w=1/[\s^2^(Fo^2^)+(0.0597P)^2^+1.3851P] where P=(Fo^2^+2Fc^2^)/3'
_refine_ls_weighting_scheme calc
_refine_ls_wR_factor_gt 0.1341
_refine_ls_wR_factor_ref 0.1565
_reflns_number_gt 9977
_reflns_number_total 14395
_reflns_threshold_expression >2sigma(I)
_cod_data_source_file ja510317h_si_002.cif
_cod_data_source_block (ONO)VNCO-K-crypt-Complex5
_cod_depositor_comments
;
The following automatic conversions were performed:
'_atom_site_symetry_multiplicity' tag replaced with
'_atom_site_symmetry_multiplicity'.

Automatic conversion script
Id: cif_correct_tags 1440 2010-10-19 06:21:57Z saulius 

The following automatic conversions were performed:

'_exptl_absorpt_correction_type' value 'Multi-scan' changed to
'multi-scan' according to
/home/saulius/struct/COD-crude-data--automatic-downloads/rss-feeds/ACS/lib/dictionaries/cif_core.dic
dictionary named 'cif_core.dic' version 2.4.2 from 2011-04-26.

Automatic conversion script
Id: cif_fix_values 2935 2014-11-11 08:27:57Z andrius 
;
_cod_database_code 4123043

loop_
_symmetry_equiv_pos_as_xyz
'x, y, z'
'-x, -y, -z'

loop_
_atom_site_label
_atom_site_type_symbol
_atom_site_fract_x
_atom_site_fract_y
_atom_site_fract_z
_atom_site_U_iso_or_equiv
_atom_site_adp_type
_atom_site_occupancy
_atom_site_symmetry_multiplicity
_atom_site_calc_flag
_atom_site_refinement_flags
_atom_site_disorder_assembly
_atom_site_disorder_group
V1 V 0.82174(4) 0.46297(4) 0.72656(2) 0.02192(11) Uani 1 1 d . . .
N1 N 0.7578(2) 0.54974(19) 0.79160(12) 0.0295(5) Uani 1 1 d . . .
C1 C 0.7172(3) 0.5956(3) 0.83103(16) 0.0379(7) Uani 1 1 d . . .
O1 O 0.6765(2) 0.6441(3) 0.87157(15) 0.0818(10) Uani 1 1 d . . .
O2 O 0.98024(15) 0.55555(15) 0.76296(9) 0.0265(4) Uani 1 1 d . . .
C2 C 1.0910(2) 0.5884(2) 0.75562(13) 0.0220(5) Uani 1 1 d . . .
C3 C 1.1762(2) 0.6231(2) 0.81375(13) 0.0235(5) Uani 1 1 d . . .
C4 C 1.2900(2) 0.6563(2) 0.80406(14) 0.0264(6) Uani 1 1 d . . .
H1 H 1.3475 0.6800 0.8429 0.032 Uiso 1 1 calc R . .
C5 C 1.3235(2) 0.6562(2) 0.74007(15) 0.0277(6) Uani 1 1 d . . .
C6 C 1.2392(2) 0.6260(2) 0.68489(14) 0.0260(6) Uani 1 1 d . . .
H2 H 1.2607 0.6275 0.6413 0.031 Uiso 1 1 calc R . .
C7 C 1.1240(2) 0.5933(2) 0.69105(13) 0.0224(5) Uani 1 1 d . . .
C8 C 1.1445(2) 0.6238(2) 0.88533(13) 0.0268(6) Uani 1 1 d . . .
C9 C 1.0924(3) 0.7040(3) 0.91154(15) 0.0369(7) Uani 1 1 d . . .
H3 H 1.0186 0.6736 0.8806 0.055 Uiso 1 1 calc R . .
H4 H 1.1461 0.7804 0.9118 0.055 Uiso 1 1 calc R . .
H5 H 1.0791 0.7091 0.9589 0.055 Uiso 1 1 calc R . .
C10 C 1.2507(3) 0.6669(3) 0.94042(14) 0.0355(7) Uani 1 1 d . . .
H6 H 1.2273 0.6677 0.9854 0.053 Uiso 1 1 calc R . .
H7 H 1.3081 0.7447 0.9447 0.053 Uiso 1 1 calc R . .
H8 H 1.2848 0.6160 0.9263 0.053 Uiso 1 1 calc R . .
C11 C 1.0586(3) 0.5029(3) 0.88078(15) 0.0382(7) Uani 1 1 d . . .
H9 H 1.0953 0.4541 0.8686 0.057 Uiso 1 1 calc R . .
H10 H 0.9902 0.4715 0.8449 0.057 Uiso 1 1 calc R . .
H11 H 1.0352 0.5053 0.9259 0.057 Uiso 1 1 calc R . .
C12 C 1.4482(2) 0.6898(3) 0.73343(16) 0.0365(7) Uani 1 1 d . . .
H12 H 1.4516 0.6549 0.6847 0.055 Uiso 1 1 calc R . .
H13 H 1.4800 0.6628 0.7629 0.055 Uiso 1 1 calc R . .
H14 H 1.4936 0.7733 0.7484 0.055 Uiso 1 1 calc R . .
C13 C 1.0372(2) 0.5672(2) 0.62933(13) 0.0230(5) Uani 1 1 d . . .
H15 H 0.9928 0.6084 0.6457 0.028 Uiso 1 1 calc R . .
H16 H 1.0799 0.5963 0.5947 0.028 Uiso 1 1 calc R . .
N2 N 0.79093(18) 0.46740(18) 0.63731(11) 0.0226(5) Uani 1 1 d . . .
C14 C 0.8359(2) 0.3944(2) 0.60065(13) 0.0214(5) Uani 1 1 d . . .
C15 C 0.9534(2) 0.4408(2) 0.59415(12) 0.0207(5) Uani 1 1 d . . .
C16 C 0.9921(2) 0.3670(2) 0.55525(13) 0.0243(5) Uani 1 1 d . . .
H17 H 1.0706 0.3986 0.5496 0.029 Uiso 1 1 calc R . .
C17 C 0.9199(2) 0.2481(2) 0.52408(13) 0.0238(6) Uani 1 1 d . . .
C18 C 0.8068(2) 0.2051(2) 0.53605(13) 0.0258(6) Uani 1 1 d . . .
H18 H 0.7570 0.1246 0.5176 0.031 Uiso 1 1 calc R . .
C19 C 0.7639(2) 0.2754(2) 0.57397(13) 0.0227(5) Uani 1 1 d . . .
C20 C 0.9654(3) 0.1724(2) 0.47886(14) 0.0295(6) Uani 1 1 d . . .
C21 C 1.0770(3) 0.1921(3) 0.51898(16) 0.0360(7) Uani 1 1 d . . .
H19 H 1.1357 0.2729 0.5329 0.054 Uiso 1 1 calc R . .
H20 H 1.1058 0.1439 0.4890 0.054 Uiso 1 1 calc R . .
H21 H 1.0608 0.1720 0.5606 0.054 Uiso 1 1 calc R . .
C22 C 0.9932(3) 0.2039(3) 0.41388(15) 0.0373(7) Uani 1 1 d . . .
H22 H 0.9240 0.1964 0.3891 0.056 Uiso 1 1 calc R . .
H23 H 1.0177 0.1523 0.3831 0.056 Uiso 1 1 calc R . .
H24 H 1.0558 0.2832 0.4280 0.056 Uiso 1 1 calc R . .
C23 C 0.8766(3) 0.0446(2) 0.45573(16) 0.0401(8) Uani 1 1 d . . .
H25 H 0.8587 0.0236 0.4969 0.060 Uiso 1 1 calc R . .
H26 H 0.9089 -0.0010 0.4270 0.060 Uiso 1 1 calc R . .
H27 H 0.8056 0.0298 0.4285 0.060 Uiso 1 1 calc R . .
C24 C 0.7447(2) 0.5115(2) 0.60031(13) 0.0226(5) Uani 1 1 d . . .
C25 C 0.7045(2) 0.5872(2) 0.63498(14) 0.0272(6) Uani 1 1 d . . .
H28 H 0.7079 0.6073 0.6839 0.033 Uiso 1 1 calc R . .
C26 C 0.6599(2) 0.6332(2) 0.59904(15) 0.0304(6) Uani 1 1 d . . .
H29 H 0.6333 0.6842 0.6241 0.037 Uiso 1 1 calc R . .
C27 C 0.6530(2) 0.6070(2) 0.52742(15) 0.0293(6) Uani 1 1 d . . .
C28 C 0.6914(2) 0.5307(2) 0.49307(14) 0.0291(6) Uani 1 1 d . . .
H30 H 0.6874 0.5106 0.4441 0.035 Uiso 1 1 calc R . .
C29 C 0.7355(2) 0.4831(2) 0.52787(14) 0.0262(6) Uani 1 1 d . . .
H31 H 0.7599 0.4304 0.5023 0.031 Uiso 1 1 calc R . .
C30 C 0.6058(3) 0.6592(3) 0.48882(17) 0.0387(7) Uani 1 1 d . . .
H32 H 0.5253 0.6373 0.4940 0.058 Uiso 1 1 calc R . .
H33 H 0.6087 0.6312 0.4393 0.058 Uiso 1 1 calc R . .
H34 H 0.6527 0.7429 0.5082 0.058 Uiso 1 1 calc R . .
C31 C 0.6415(2) 0.2228(2) 0.58778(13) 0.0244(6) Uani 1 1 d . . .
H35 H 0.6229 0.2848 0.6109 0.029 Uiso 1 1 calc R . .
H36 H 0.5866 0.1737 0.5427 0.029 Uiso 1 1 calc R . .
O3 O 0.73489(16) 0.31864(15) 0.73460(9) 0.0283(4) Uani 1 1 d . . .
C32 C 0.6697(2) 0.2042(2) 0.70553(13) 0.0234(5) Uani 1 1 d . . .
C33 C 0.6403(2) 0.1358(2) 0.74771(13) 0.0229(5) Uani 1 1 d . . .
C34 C 0.5771(2) 0.0169(2) 0.71358(14) 0.0260(6) Uani 1 1 d . . .
H37 H 0.5606 -0.0298 0.7411 0.031 Uiso 1 1 calc R . .
C35 C 0.5369(2) -0.0372(2) 0.64204(14) 0.0299(6) Uani 1 1 d . . .
C36 C 0.5612(2) 0.0332(2) 0.60309(14) 0.0295(6) Uani 1 1 d . . .
H38 H 0.5332 -0.0011 0.5542 0.035 Uiso 1 1 calc R . .
C37 C 0.6249(2) 0.1517(2) 0.63305(13) 0.0236(5) Uani 1 1 d . . .
C38 C 0.6732(2) 0.1882(2) 0.82762(13) 0.0257(6) Uani 1 1 d . . .
C39 C 0.6281(3) 0.2744(2) 0.85589(14) 0.0333(7) Uani 1 1 d . . .
H39 H 0.6624 0.3356 0.8368 0.050 Uiso 1 1 calc R . .
H40 H 0.6496 0.3075 0.9069 0.050 Uiso 1 1 calc R . .
H41 H 0.5435 0.2349 0.8419 0.050 Uiso 1 1 calc R . .
C40 C 0.6191(3) 0.0972(2) 0.86116(14) 0.0333(7) Uani 1 1 d . . .
H42 H 0.5348 0.0559 0.8459 0.050 Uiso 1 1 calc R . .
H43 H 0.6386 0.1346 0.9120 0.050 Uiso 1 1 calc R . .
H44 H 0.6495 0.0431 0.8469 0.050 Uiso 1 1 calc R . .
C41 C 0.8048(2) 0.2473(3) 0.85023(14) 0.0335(7) Uani 1 1 d . . .
H45 H 0.8317 0.1906 0.8342 0.050 Uiso 1 1 calc R . .
H46 H 0.8256 0.2827 0.9012 0.050 Uiso 1 1 calc R . .
H47 H 0.8414 0.3064 0.8298 0.050 Uiso 1 1 calc R . .
C42 C 0.4646(3) -0.1655(3) 0.60881(17) 0.0477(9) Uani 1 1 d . . .
H48 H 0.4291 -0.1860 0.5607 0.072 Uiso 1 1 calc R . .
H49 H 0.4036 -0.1931 0.6353 0.072 Uiso 1 1 calc R . .
H50 H 0.5139 -0.2010 0.6088 0.072 Uiso 1 1 calc R . .
K1 K 1.13304(5) 0.14689(5) 0.79536(3) 0.02840(14) Uani 1 1 d . . .
N3 N 1.3279(2) 0.3445(2) 0.76474(13) 0.0326(5) Uani 1 1 d . . .
C43 C 1.3698(3) 0.4518(2) 0.82491(16) 0.0379(7) Uani 1 1 d . . .
H51 H 1.3184 0.4853 0.8225 0.045 Uiso 1 1 calc R . .
H52 H 1.4485 0.5070 0.8223 0.045 Uiso 1 1 calc R . .
C44 C 1.3739(3) 0.4351(3) 0.89382(16) 0.0385(7) Uani 1 1 d . . .
H53 H 1.4183 0.3943 0.8951 0.046 Uiso 1 1 calc R . .
H54 H 1.4125 0.5104 0.9325 0.046 Uiso 1 1 calc R . .
O4 O 1.25794(17) 0.36969(17) 0.90141(10) 0.0360(5) Uani 1 1 d . . .
C45 C 1.2512(3) 0.3730(3) 0.97107(16) 0.0421(8) Uani 1 1 d . . .
H55 H 1.2782 0.4527 1.0030 0.051 Uiso 1 1 calc R . .
H56 H 1.3016 0.3453 0.9860 0.051 Uiso 1 1 calc R . .
C46 C 1.1292(3) 0.2991(3) 0.97404(16) 0.0415(8) Uani 1 1 d . . .
H57 H 1.1222 0.3057 1.0229 0.050 Uiso 1 1 calc R . .
H58 H 1.0786 0.3247 0.9569 0.050 Uiso 1 1 calc R . .
O5 O 1.09287(18) 0.18247(17) 0.93217(10) 0.0364(5) Uani 1 1 d . . .
C47 C 0.9817(3) 0.1063(3) 0.94082(16) 0.0380(7) Uani 1 1 d . . .
H59 H 0.9217 0.1200 0.9220 0.046 Uiso 1 1 calc R . .
H60 H 0.9809 0.1196 0.9910 0.046 Uiso 1 1 calc R . .
C48 C 0.9561(3) -0.0157(3) 0.90233(15) 0.0368(7) Uani 1 1 d . . .
H61 H 1.0206 -0.0256 0.9190 0.044 Uiso 1 1 calc R . .
H62 H 0.8850 -0.0681 0.9143 0.044 Uiso 1 1 calc R . .
N4 N 0.9404(2) -0.0495(2) 0.82581(12) 0.0306(5) Uani 1 1 d . . .
C49 C 0.8257(3) -0.0700(3) 0.79741(16) 0.0365(7) Uani 1 1 d . . .
H63 H 0.8062 -0.0153 0.8307 0.044 Uiso 1 1 calc R . .
H64 H 0.7667 -0.1484 0.7927 0.044 Uiso 1 1 calc R . .
C50 C 0.8205(2) -0.0569(3) 0.72702(16) 0.0350(7) Uani 1 1 d . . .
H65 H 0.8428 -0.1090 0.6936 0.042 Uiso 1 1 calc R . .
H66 H 0.7408 -0.0767 0.7084 0.042 Uiso 1 1 calc R . .
O6 O 0.89871(16) 0.05901(17) 0.73618(10) 0.0317(4) Uani 1 1 d . . .
C51 C 0.8821(2) 0.0872(3) 0.67718(15) 0.0330(7) Uani 1 1 d . . .
H67 H 0.8010 0.0710 0.6668 0.040 Uiso 1 1 calc R . .
H68 H 0.8978 0.0403 0.6359 0.040 Uiso 1 1 calc R . .
C52 C 0.9627(2) 0.2111(3) 0.69304(15) 0.0321(6) Uani 1 1 d . . .
H69 H 0.9451 0.2349 0.6555 0.039 Uiso 1 1 calc R . .
H70 H 0.9536 0.2577 0.7375 0.039 Uiso 1 1 calc R . .
O7 O 1.07887(16) 0.22849(16) 0.69823(10) 0.0307(4) Uani 1 1 d . . .
C53 C 1.1602(3) 0.3435(2) 0.70582(16) 0.0336(7) Uani 1 1 d . . .
H71 H 1.1614 0.3974 0.7508 0.040 Uiso 1 1 calc R . .
H72 H 1.1371 0.3631 0.6677 0.040 Uiso 1 1 calc R . .
C54 C 1.2786(3) 0.3534(3) 0.70347(16) 0.0352(7) Uani 1 1 d . . .
H73 H 1.2737 0.2923 0.6611 0.042 Uiso 1 1 calc R . .
H74 H 1.3316 0.4280 0.6998 0.042 Uiso 1 1 calc R . .
C55 C 1.4238(3) 0.3190(3) 0.74999(18) 0.0418(8) Uani 1 1 d . . .
H75 H 1.4746 0.3433 0.7947 0.050 Uiso 1 1 calc R . .
H76 H 1.4704 0.3645 0.7228 0.050 Uiso 1 1 calc R . .
C56 C 1.3843(3) 0.1949(3) 0.71039(18) 0.0437(8) Uani 1 1 d . . .
H77 H 1.3301 0.1681 0.6666 0.052 Uiso 1 1 calc R . .
H78 H 1.4517 0.1841 0.6982 0.052 Uiso 1 1 calc R . .
O8 O 1.32761(18) 0.13013(18) 0.75268(11) 0.0395(5) Uani 1 1 d . . .
C57 C 1.3087(3) 0.0154(3) 0.72358(18) 0.0432(8) Uani 1 1 d . . .
H79 H 1.3838 0.0163 0.7190 0.052 Uiso 1 1 calc R . .
H80 H 1.2596 -0.0228 0.6765 0.052 Uiso 1 1 calc R . .
C58 C 1.2512(3) -0.0493(3) 0.76885(18) 0.0416(8) Uani 1 1 d . . .
H81 H 1.2455 -0.1262 0.7511 0.050 Uiso 1 1 calc R . .
H82 H 1.2974 -0.0084 0.8169 0.050 Uiso 1 1 calc R . .
O9 O 1.13855(17) -0.06003(17) 0.76916(11) 0.0348(5) Uani 1 1 d . . .
C59 C 1.0729(3) -0.1344(3) 0.80398(17) 0.0380(7) Uani 1 1 d . . .
H83 H 1.1075 -0.0996 0.8543 0.046 Uiso 1 1 calc R . .
H84 H 1.0732 -0.2084 0.7845 0.046 Uiso 1 1 calc R . .
C60 C 0.9500(3) -0.1541(2) 0.79430(17) 0.0372(7) Uani 1 1 d . . .
H85 H 0.9173 -0.1872 0.7438 0.045 Uiso 1 1 calc R . .
H86 H 0.9028 -0.2109 0.8151 0.045 Uiso 1 1 calc R . .
O10A O 0.7472(4) -0.0222(3) 1.0307(2) 0.0595(13) Uani 0.818(9) 1 d PDU A 1
C61A C 0.6935(4) -0.1400(4) 1.0215(3) 0.0508(13) Uani 0.818(9) 1 d PDU A 1
H87 H 0.6907 -0.1494 1.0673 0.061 Uiso 0.818(9) 1 calc PR A 1
H88 H 0.7378 -0.1759 0.9959 0.061 Uiso 0.818(9) 1 calc PR A 1
C62A C 0.5728(10) -0.1954(5) 0.9804(6) 0.0487(14) Uani 0.818(9) 1 d PDU A 1
H89 H 0.5161 -0.1982 1.0116 0.058 Uiso 0.818(9) 1 calc PR A 1
H90 H 0.5489 -0.2741 0.9479 0.058 Uiso 0.818(9) 1 calc PR A 1
C63A C 0.5845(10) -0.1169(6) 0.9416(4) 0.0603(17) Uani 0.818(9) 1 d PDU A 1
H91 H 0.6094 -0.1396 0.8968 0.072 Uiso 0.818(9) 1 calc PR A 1
H92 H 0.5108 -0.1162 0.9324 0.072 Uiso 0.818(9) 1 calc PR A 1
C64A C 0.6758(5) -0.0035(4) 0.9910(3) 0.0530(13) Uani 0.818(9) 1 d PDU A 1
H93 H 0.7218 0.0445 0.9648 0.064 Uiso 0.818(9) 1 calc PR A 1
H94 H 0.6397 0.0370 1.0217 0.064 Uiso 0.818(9) 1 calc PR A 1
O10B O 0.6917(18) -0.0201(12) 1.0567(9) 0.058(3) Uani 0.182(9) 1 d PDU A 2
C61B C 0.663(2) -0.1349(16) 1.0463(14) 0.058(3) Uani 0.182(9) 1 d PDU A 2
H95 H 0.6347 -0.1539 1.0872 0.069 Uiso 0.182(9) 1 calc PR A 2
H96 H 0.7323 -0.1451 1.0404 0.069 Uiso 0.182(9) 1 calc PR A 2
C62B C 0.570(5) -0.212(2) 0.982(3) 0.051(4) Uani 0.182(9) 1 d PDU A 2
H97 H 0.4920 -0.2387 0.9938 0.061 Uiso 0.182(9) 1 calc PR A 2
H98 H 0.5795 -0.2796 0.9562 0.061 Uiso 0.182(9) 1 calc PR A 2
C63B C 0.593(5) -0.134(3) 0.9419(15) 0.057(3) Uani 0.182(9) 1 d PDU A 2
H99 H 0.6575 -0.1280 0.9167 0.068 Uiso 0.182(9) 1 calc PR A 2
H100 H 0.5230 -0.1580 0.9086 0.068 Uiso 0.182(9) 1 calc PR A 2
C64B C 0.625(2) -0.0233(19) 1.0012(12) 0.059(3) Uani 0.182(9) 1 d PDU A 2
H101 H 0.6704 0.0431 0.9871 0.071 Uiso 0.182(9) 1 calc PR A 2
H102 H 0.5546 -0.0209 1.0150 0.071 Uiso 0.182(9) 1 calc PR A 2

loop_
_atom_site_aniso_label
_atom_site_aniso_U_11
_atom_site_aniso_U_22
_atom_site_aniso_U_33
_atom_site_aniso_U_23
_atom_site_aniso_U_13
_atom_site_aniso_U_12
V1 0.0229(2) 0.0220(2) 0.0206(2) 0.00778(18) 0.00275(17) 0.01056(19)
N1 0.0312(13) 0.0297(13) 0.0274(12) 0.0100(10) 0.0064(10) 0.0145(11)
C1 0.0305(16) 0.0447(18) 0.0319(16) 0.0053(14) 0.0055(13) 0.0182(14)
O1 0.0650(19) 0.099(2) 0.0618(18) -0.0121(16) 0.0204(15) 0.0501(18)
O2 0.0230(9) 0.0306(10) 0.0227(9) 0.0082(8) 0.0050(8) 0.0112(8)
C2 0.0203(12) 0.0184(12) 0.0232(13) 0.0053(10) 0.0028(10) 0.0076(10)
C3 0.0280(14) 0.0193(12) 0.0215(13) 0.0062(10) 0.0036(11) 0.0107(11)
C4 0.0277(14) 0.0228(13) 0.0273(14) 0.0095(11) 0.0025(11) 0.0107(11)
C5 0.0234(13) 0.0252(14) 0.0344(15) 0.0140(12) 0.0051(12) 0.0094(11)
C6 0.0263(14) 0.0248(14) 0.0275(14) 0.0117(11) 0.0085(11) 0.0111(11)
C7 0.0244(13) 0.0165(12) 0.0246(13) 0.0075(10) 0.0020(11) 0.0086(10)
C8 0.0261(14) 0.0294(14) 0.0208(13) 0.0077(11) -0.0007(11) 0.0109(12)
C9 0.0387(17) 0.0440(18) 0.0256(15) 0.0055(13) 0.0028(13) 0.0225(15)
C10 0.0346(16) 0.0439(18) 0.0244(14) 0.0081(13) 0.0006(12) 0.0190(14)
C11 0.0400(17) 0.0410(18) 0.0262(15) 0.0157(13) 0.0036(13) 0.0112(14)
C12 0.0294(15) 0.0442(18) 0.0411(17) 0.0244(15) 0.0088(13) 0.0160(14)
C13 0.0286(14) 0.0223(13) 0.0208(12) 0.0111(10) 0.0061(11) 0.0123(11)
N2 0.0251(11) 0.0217(11) 0.0223(11) 0.0069(9) 0.0031(9) 0.0131(9)
C14 0.0266(13) 0.0234(13) 0.0181(12) 0.0089(10) 0.0031(10) 0.0142(11)
C15 0.0263(13) 0.0207(13) 0.0171(12) 0.0086(10) 0.0028(10) 0.0119(11)
C16 0.0269(14) 0.0268(14) 0.0227(13) 0.0105(11) 0.0062(11) 0.0146(11)
C17 0.0336(15) 0.0235(13) 0.0205(12) 0.0112(11) 0.0048(11) 0.0166(12)
C18 0.0338(15) 0.0205(13) 0.0222(13) 0.0082(11) 0.0001(11) 0.0121(12)
C19 0.0257(13) 0.0222(13) 0.0191(12) 0.0097(10) 0.0012(10) 0.0093(11)
C20 0.0407(16) 0.0253(14) 0.0256(14) 0.0081(11) 0.0086(12) 0.0191(13)
C21 0.0436(18) 0.0396(17) 0.0389(17) 0.0177(14) 0.0130(14) 0.0289(15)
C22 0.056(2) 0.0341(16) 0.0286(15) 0.0122(13) 0.0127(14) 0.0269(15)
C23 0.059(2) 0.0266(16) 0.0397(17) 0.0126(13) 0.0142(16) 0.0242(15)
C24 0.0222(13) 0.0212(13) 0.0256(13) 0.0104(11) 0.0028(10) 0.0101(11)
C25 0.0298(14) 0.0281(14) 0.0265(14) 0.0111(12) 0.0072(11) 0.0152(12)
C26 0.0310(15) 0.0316(15) 0.0357(16) 0.0144(13) 0.0104(13) 0.0191(13)
C27 0.0261(14) 0.0337(15) 0.0374(16) 0.0193(13) 0.0101(12) 0.0175(12)
C28 0.0338(15) 0.0366(16) 0.0241(14) 0.0143(12) 0.0065(12) 0.0207(13)
C29 0.0267(14) 0.0282(14) 0.0269(14) 0.0107(11) 0.0048(11) 0.0153(12)
C30 0.0406(18) 0.0466(19) 0.0468(19) 0.0278(16) 0.0123(15) 0.0281(16)
C31 0.0246(13) 0.0242(13) 0.0194(12) 0.0082(11) -0.0015(10) 0.0077(11)
O3 0.0336(11) 0.0228(10) 0.0211(9) 0.0075(8) 0.0001(8) 0.0082(8)
C32 0.0215(13) 0.0225(13) 0.0243(13) 0.0089(11) 0.0026(10) 0.0087(11)
C33 0.0229(13) 0.0248(13) 0.0241(13) 0.0112(11) 0.0053(11) 0.0124(11)
C34 0.0273(14) 0.0293(14) 0.0258(14) 0.0144(12) 0.0062(11) 0.0141(12)
C35 0.0310(15) 0.0239(14) 0.0294(15) 0.0106(12) 0.0040(12) 0.0081(12)
C36 0.0317(15) 0.0285(14) 0.0222(13) 0.0079(11) 0.0009(11) 0.0105(12)
C37 0.0221(13) 0.0235(13) 0.0219(13) 0.0092(11) 0.0044(10) 0.0077(11)
C38 0.0315(14) 0.0283(14) 0.0203(13) 0.0116(11) 0.0040(11) 0.0150(12)
C39 0.0433(17) 0.0353(16) 0.0235(14) 0.0089(12) 0.0070(13) 0.0218(14)
C40 0.0383(16) 0.0376(17) 0.0223(14) 0.0126(12) 0.0045(12) 0.0156(14)
C41 0.0297(15) 0.0395(17) 0.0239(14) 0.0111(13) -0.0013(12) 0.0113(13)
C42 0.060(2) 0.0277(17) 0.0347(17) 0.0108(14) -0.0030(16) 0.0052(15)
K1 0.0276(3) 0.0287(3) 0.0309(3) 0.0121(3) 0.0035(2) 0.0144(3)
N3 0.0264(12) 0.0314(13) 0.0385(14) 0.0135(11) 0.0033(11) 0.0123(11)
C43 0.0337(16) 0.0273(15) 0.0443(18) 0.0146(14) -0.0012(14) 0.0072(13)
C44 0.0360(17) 0.0319(16) 0.0399(17) 0.0125(14) -0.0033(14) 0.0108(14)
O4 0.0364(12) 0.0356(12) 0.0315(11) 0.0116(9) 0.0014(9) 0.0143(10)
C45 0.051(2) 0.0351(17) 0.0335(17) 0.0085(14) 0.0000(15) 0.0182(16)
C46 0.056(2) 0.0395(18) 0.0315(16) 0.0098(14) 0.0109(15) 0.0270(16)
O5 0.0396(12) 0.0338(11) 0.0339(11) 0.0097(9) 0.0071(9) 0.0177(10)
C47 0.0398(17) 0.0433(18) 0.0344(16) 0.0186(14) 0.0123(14) 0.0197(15)
C48 0.0415(18) 0.0383(17) 0.0347(16) 0.0200(14) 0.0105(14) 0.0178(15)
N4 0.0292(12) 0.0304(13) 0.0341(13) 0.0145(11) 0.0054(10) 0.0140(11)
C49 0.0292(15) 0.0382(17) 0.0440(18) 0.0198(15) 0.0092(14) 0.0144(13)
C50 0.0248(14) 0.0341(16) 0.0431(17) 0.0154(14) 0.0042(13) 0.0108(13)
O6 0.0301(10) 0.0336(11) 0.0313(11) 0.0155(9) 0.0010(8) 0.0130(9)
C51 0.0270(14) 0.0467(18) 0.0288(15) 0.0163(13) 0.0044(12) 0.0189(14)
C52 0.0293(15) 0.0471(18) 0.0340(16) 0.0243(14) 0.0098(12) 0.0235(14)
O7 0.0269(10) 0.0330(11) 0.0377(11) 0.0180(9) 0.0075(9) 0.0154(9)
C53 0.0371(16) 0.0331(16) 0.0345(16) 0.0165(13) 0.0030(13) 0.0174(14)
C54 0.0352(16) 0.0353(16) 0.0384(17) 0.0218(14) 0.0080(13) 0.0139(14)
C55 0.0247(15) 0.048(2) 0.053(2) 0.0228(17) 0.0088(14) 0.0147(14)
C56 0.0354(17) 0.052(2) 0.051(2) 0.0207(17) 0.0146(15) 0.0252(16)
O8 0.0332(11) 0.0367(12) 0.0513(14) 0.0153(10) 0.0115(10) 0.0193(10)
C57 0.0362(17) 0.0403(18) 0.052(2) 0.0067(15) 0.0067(15) 0.0242(15)
C58 0.0368(17) 0.0373(17) 0.057(2) 0.0144(16) 0.0051(15) 0.0248(15)
O9 0.0309(11) 0.0323(11) 0.0458(12) 0.0157(10) 0.0040(9) 0.0180(9)
C59 0.0479(19) 0.0292(16) 0.0421(18) 0.0157(14) 0.0031(15) 0.0213(14)
C60 0.0367(17) 0.0248(15) 0.0460(18) 0.0148(14) 0.0039(14) 0.0104(13)
O10A 0.049(2) 0.0374(15) 0.075(2) 0.0168(16) -0.0245(19) 0.0107(15)
C61A 0.049(3) 0.039(2) 0.063(3) 0.019(2) -0.004(2) 0.0205(18)
C62A 0.037(2) 0.035(2) 0.067(3) 0.017(2) 0.004(2) 0.013(2)
C63A 0.048(3) 0.048(3) 0.064(3) 0.021(2) -0.017(2) 0.008(2)
C64A 0.039(2) 0.040(2) 0.069(3) 0.0250(19) -0.017(2) 0.009(2)
O10B 0.054(5) 0.040(4) 0.064(4) 0.021(4) -0.013(4) 0.008(4)
C61B 0.051(5) 0.041(4) 0.067(5) 0.019(4) -0.004(4) 0.013(4)
C62B 0.042(5) 0.038(4) 0.067(5) 0.015(4) 0.002(5) 0.017(5)
C63B 0.045(5) 0.044(5) 0.065(4) 0.016(4) -0.007(4) 0.011(4)
C64B 0.050(5) 0.041(4) 0.071(5) 0.017(4) -0.015(4) 0.013(4)

loop_
_atom_type_symbol
_atom_type_description
_atom_type_scat_dispersion_real
_atom_type_scat_dispersion_imag
_atom_type_scat_source
C C 0.0033 0.0016 'International Tables Vol C Tables 4.2.6.8 and 6.1.1.4'
H H 0.0000 0.0000 'International Tables Vol C Tables 4.2.6.8 and 6.1.1.4'
N N 0.0061 0.0033 'International Tables Vol C Tables 4.2.6.8 and 6.1.1.4'
O O 0.0106 0.0060 'International Tables Vol C Tables 4.2.6.8 and 6.1.1.4'
K K 0.2009 0.2494 'International Tables Vol C Tables 4.2.6.8 and 6.1.1.4'
V V 0.3005 0.5294 'International Tables Vol C Tables 4.2.6.8 and 6.1.1.4'

loop_
_geom_angle_atom_site_label_1
_geom_angle_atom_site_label_2
_geom_angle_atom_site_label_3
_geom_angle
O2 V1 O3 122.69(8)
O2 V1 N2 108.84(9)
O3 V1 N2 114.86(9)
O2 V1 N1 100.91(9)
O3 V1 N1 99.22(9)
N2 V1 N1 107.71(9)
O2 V1 C14 97.56(8)
O3 V1 C14 98.10(8)
N2 V1 C14 34.52(8)
N1 V1 C14 142.10(9)
C1 N1 V1 176.2(2)
N1 C1 O1 179.1(4)
C2 O2 V1 150.19(16)
O2 C2 C3 119.7(2)
O2 C2 C7 120.5(2)
C3 C2 C7 119.8(2)
C4 C3 C2 118.0(2)
C4 C3 C8 120.8(2)
C2 C3 C8 121.2(2)
C3 C4 C5 123.2(2)
C3 C4 H1 118.4
C5 C4 H1 118.4
C6 C5 C4 117.4(2)
C6 C5 C12 122.7(3)
C4 C5 C12 119.9(2)
C5 C6 C7 122.4(2)
C5 C6 H2 118.8
C7 C6 H2 118.8
C6 C7 C2 119.0(2)
C6 C7 C13 119.6(2)
C2 C7 C13 121.3(2)
C11 C8 C10 107.2(2)
C11 C8 C9 110.0(2)
C10 C8 C9 107.1(2)
C11 C8 C3 110.3(2)
C10 C8 C3 112.0(2)
C9 C8 C3 110.3(2)
C8 C9 H3 109.5
C8 C9 H4 109.5
H3 C9 H4 109.5
C8 C9 H5 109.5
H3 C9 H5 109.5
H4 C9 H5 109.5
C8 C10 H6 109.5
C8 C10 H7 109.5
H6 C10 H7 109.5
C8 C10 H8 109.5
H6 C10 H8 109.5
H7 C10 H8 109.5
C8 C11 H9 109.5
C8 C11 H10 109.5
H9 C11 H10 109.5
C8 C11 H11 109.5
H9 C11 H11 109.5
H10 C11 H11 109.5
C5 C12 H12 109.5
C5 C12 H13 109.5
H12 C12 H13 109.5
C5 C12 H14 109.5
H12 C12 H14 109.5
H13 C12 H14 109.5
C15 C13 C7 113.1(2)
C15 C13 H15 109.0
C7 C13 H15 109.0
C15 C13 H16 109.0
C7 C13 H16 109.0
H15 C13 H16 107.8
C24 N2 C14 118.8(2)
C24 N2 V1 144.33(18)
C14 N2 V1 96.85(14)
C19 C14 C15 119.7(2)
C19 C14 N2 119.6(2)
C15 C14 N2 120.6(2)
C19 C14 V1 106.82(16)
C15 C14 V1 109.75(16)
N2 C14 V1 48.63(11)
C16 C15 C14 118.6(2)
C16 C15 C13 120.0(2)
C14 C15 C13 121.4(2)
C15 C16 C17 122.7(2)
C15 C16 H17 118.6
C17 C16 H17 118.6
C18 C17 C16 116.7(2)
C18 C17 C20 123.0(2)
C16 C17 C20 120.4(2)
C17 C18 C19 122.6(2)
C17 C18 H18 118.7
C19 C18 H18 118.7
C18 C19 C14 119.4(2)
C18 C19 C31 120.0(2)
C14 C19 C31 120.6(2)
C17 C20 C22 109.0(2)
C17 C20 C23 111.9(2)
C22 C20 C23 108.9(2)
C17 C20 C21 110.5(2)
C22 C20 C21 108.3(2)
C23 C20 C21 108.2(2)
C20 C21 H19 109.5
C20 C21 H20 109.5
H19 C21 H20 109.5
C20 C21 H21 109.5
H19 C21 H21 109.5
H20 C21 H21 109.5
C20 C22 H22 109.5
C20 C22 H23 109.5
H22 C22 H23 109.5
C20 C22 H24 109.5
H22 C22 H24 109.5
H23 C22 H24 109.5
C20 C23 H25 109.5
C20 C23 H26 109.5
H25 C23 H26 109.5
C20 C23 H27 109.5
H25 C23 H27 109.5
H26 C23 H27 109.5
N2 C24 C25 120.4(2)
N2 C24 C29 122.6(2)
C25 C24 C29 117.0(2)
C26 C25 C24 121.1(3)
C26 C25 H28 119.5
C24 C25 H28 119.5
C25 C26 C27 122.0(3)
C25 C26 H29 119.0
C27 C26 H29 119.0
C28 C27 C26 116.7(2)
C28 C27 C30 121.7(3)
C26 C27 C30 121.6(3)
C29 C28 C27 122.2(3)
C29 C28 H30 118.9
C27 C28 H30 118.9
C28 C29 C24 120.9(2)
C28 C29 H31 119.5
C24 C29 H31 119.5
C27 C30 H32 109.5
C27 C30 H33 109.5
H32 C30 H33 109.5
C27 C30 H34 109.5
H32 C30 H34 109.5
H33 C30 H34 109.5
C37 C31 C19 112.8(2)
C37 C31 H35 109.0
C19 C31 H35 109.0
C37 C31 H36 109.0
C19 C31 H36 109.0
H35 C31 H36 107.8
C32 O3 V1 150.78(16)
O3 C32 C37 120.0(2)
O3 C32 C33 120.4(2)
C37 C32 C33 119.5(2)
C34 C33 C32 117.2(2)
C34 C33 C38 120.4(2)
C32 C33 C38 122.3(2)
C35 C34 C33 124.2(2)
C35 C34 H37 117.9
C33 C34 H37 117.9
C34 C35 C36 116.7(3)
C34 C35 C42 121.6(2)
C36 C35 C42 121.6(3)
C37 C36 C35 122.5(3)
C37 C36 H38 118.8
C35 C36 H38 118.8
C36 C37 C32 119.6(2)
C36 C37 C31 119.3(2)
C32 C37 C31 121.1(2)
C41 C38 C33 109.7(2)
C41 C38 C40 107.9(2)
C33 C38 C40 112.1(2)
C41 C38 C39 110.4(2)
C33 C38 C39 110.0(2)
C40 C38 C39 106.7(2)
C38 C39 H39 109.5
C38 C39 H40 109.5
H39 C39 H40 109.5
C38 C39 H41 109.5
H39 C39 H41 109.5
H40 C39 H41 109.5
C38 C40 H42 109.5
C38 C40 H43 109.5
H42 C40 H43 109.5
C38 C40 H44 109.5
H42 C40 H44 109.5
H43 C40 H44 109.5
C38 C41 H45 109.5
C38 C41 H46 109.5
H45 C41 H46 109.5
C38 C41 H47 109.5
H45 C41 H47 109.5
H46 C41 H47 109.5
C35 C42 H48 109.5
C35 C42 H49 109.5
H48 C42 H49 109.5
C35 C42 H50 109.5
H48 C42 H50 109.5
H49 C42 H50 109.5
O5 K1 O7 128.49(6)
O5 K1 O8 123.91(6)
O7 K1 O8 100.75(6)
O5 K1 O9 98.00(6)
O7 K1 O9 128.04(6)
O8 K1 O9 60.51(6)
O5 K1 O6 94.06(6)
O7 K1 O6 60.36(6)
O8 K1 O6 137.60(7)
O9 K1 O6 99.59(6)
O5 K1 O4 59.72(6)
O7 K1 O4 93.79(6)
O8 K1 O4 96.71(6)
O9 K1 O4 133.62(6)
O6 K1 O4 120.54(6)
O5 K1 N4 61.14(6)
O7 K1 N4 119.40(6)
O8 K1 N4 120.09(7)
O9 K1 N4 59.81(6)
O6 K1 N4 59.26(6)
O4 K1 N4 120.64(6)
O5 K1 N3 118.88(7)
O7 K1 N3 60.79(6)
O8 K1 N3 59.69(6)
O9 K1 N3 119.97(7)
O6 K1 N3 120.95(6)
O4 K1 N3 59.41(6)
N4 K1 N3 179.77(7)
C54 N3 C43 110.2(2)
C54 N3 C55 110.4(2)
C43 N3 C55 109.8(2)
C54 N3 K1 106.89(16)
C43 N3 K1 110.00(17)
C55 N3 K1 109.50(17)
N3 C43 C44 112.8(2)
N3 C43 H51 109.0
C44 C43 H51 109.0
N3 C43 H52 109.0
C44 C43 H52 109.0
H51 C43 H52 107.8
O4 C44 C43 108.4(2)
O4 C44 H53 110.0
C43 C44 H53 110.0
O4 C44 H54 110.0
C43 C44 H54 110.0
H53 C44 H54 108.4
C45 O4 C44 112.1(2)
C45 O4 K1 115.32(17)
C44 O4 K1 114.14(17)
O4 C45 C46 108.9(3)
O4 C45 H55 109.9
C46 C45 H55 109.9
O4 C45 H56 109.9
C46 C45 H56 109.9
H55 C45 H56 108.3
O5 C46 C45 110.0(3)
O5 C46 H57 109.7
C45 C46 H57 109.7
O5 C46 H58 109.7
C45 C46 H58 109.7
H57 C46 H58 108.2
C47 O5 C46 111.9(2)
C47 O5 K1 116.97(17)
C46 O5 K1 114.82(17)
O5 C47 C48 108.8(2)
O5 C47 H59 109.9
C48 C47 H59 109.9
O5 C47 H60 109.9
C48 C47 H60 109.9
H59 C47 H60 108.3
N4 C48 C47 114.5(2)
N4 C48 H61 108.6
C47 C48 H61 108.6
N4 C48 H62 108.6
C47 C48 H62 108.6
H61 C48 H62 107.6
C60 N4 C49 109.3(2)
C60 N4 C48 110.7(2)
C49 N4 C48 109.8(2)
C60 N4 K1 109.32(17)
C49 N4 K1 110.93(16)
C48 N4 K1 106.74(16)
N4 C49 C50 112.8(2)
N4 C49 H63 109.0
C50 C49 H63 109.0
N4 C49 H64 109.0
C50 C49 H64 109.0
H63 C49 H64 107.8
O6 C50 C49 108.1(2)
O6 C50 H65 110.1
C49 C50 H65 110.1
O6 C50 H66 110.1
C49 C50 H66 110.1
H65 C50 H66 108.4
C50 O6 C51 112.6(2)
C50 O6 K1 117.34(15)
C51 O6 K1 114.71(15)
O6 C51 C52 108.8(2)
O6 C51 H67 109.9
C52 C51 H67 109.9
O6 C51 H68 109.9
C52 C51 H68 109.9
H67 C51 H68 108.3
O7 C52 C51 108.4(2)
O7 C52 H69 110.0
C51 C52 H69 110.0
O7 C52 H70 110.0
C51 C52 H70 110.0
H69 C52 H70 108.4
C53 O7 C52 111.4(2)
C53 O7 K1 115.42(15)
C52 O7 K1 112.69(15)
O7 C53 C54 109.0(2)
O7 C53 H71 109.9
C54 C53 H71 109.9
O7 C53 H72 109.9
C54 C53 H72 109.9
H71 C53 H72 108.3
N3 C54 C53 113.5(2)
N3 C54 H73 108.9
C53 C54 H73 108.9
N3 C54 H74 108.9
C53 C54 H74 108.9
H73 C54 H74 107.7
N3 C55 C56 113.5(2)
N3 C55 H75 108.9
C56 C55 H75 108.9
N3 C55 H76 108.9
C56 C55 H76 108.9
H75 C55 H76 107.7
O8 C56 C55 109.0(3)
O8 C56 H77 109.9
C55 C56 H77 109.9
O8 C56 H78 109.9
C55 C56 H78 109.9
H77 C56 H78 108.3
C57 O8 C56 111.3(2)
C57 O8 K1 114.12(17)
C56 O8 K1 115.67(17)
O8 C57 C58 110.2(3)
O8 C57 H79 109.6
C58 C57 H79 109.6
O8 C57 H80 109.6
C58 C57 H80 109.6
H79 C57 H80 108.1
O9 C58 C57 108.9(2)
O9 C58 H81 109.9
C57 C58 H81 109.9
O9 C58 H82 109.9
C57 C58 H82 109.9
H81 C58 H82 108.3
C58 O9 C59 111.7(2)
C58 O9 K1 114.26(16)
C59 O9 K1 118.92(16)
O9 C59 C60 108.9(2)
O9 C59 H83 109.9
C60 C59 H83 109.9
O9 C59 H84 109.9
C60 C59 H84 109.9
H83 C59 H84 108.3
N4 C60 C59 113.7(2)
N4 C60 H85 108.8
C59 C60 H85 108.8
N4 C60 H86 108.8
C59 C60 H86 108.8
H85 C60 H86 107.7
C64A O10A C61A 109.2(3)
O10A C61A C62A 107.4(4)
O10A C61A H87 110.2
C62A C61A H87 110.2
O10A C61A H88 110.2
C62A C61A H88 110.2
H87 C61A H88 108.5
C61A C62A C63A 102.4(5)
C61A C62A H89 111.3
C63A C62A H89 111.3
C61A C62A H90 111.3
C63A C62A H90 111.3
H89 C62A H90 109.2
C64A C63A C62A 102.4(4)
C64A C63A H91 111.3
C62A C63A H91 111.3
C64A C63A H92 111.3
C62A C63A H92 111.3
H91 C63A H92 109.2
O10A C64A C63A 108.2(4)
O10A C64A H93 110.1
C63A C64A H93 110.1
O10A C64A H94 110.1
C63A C64A H94 110.1
H93 C64A H94 108.4
C64B O10B C61B 107.0(13)
O10B C61B C62B 108.4(15)
O10B C61B H95 110.0
C62B C61B H95 110.0
O10B C61B H96 110.0
C62B C61B H96 110.0
H95 C61B H96 108.4
C61B C62B C63B 101.3(16)
C61B C62B H97 111.5
C63B C62B H97 111.5
C61B C62B H98 111.5
C63B C62B H98 111.5
H97 C62B H98 109.3
C64B C63B C62B 99.7(19)
C64B C63B H99 111.8
C62B C63B H99 111.8
C64B C63B H100 111.8
C62B C63B H100 111.8
H99 C63B H100 109.6
O10B C64B C63B 106.9(16)
O10B C64B H101 110.3
C63B C64B H101 110.3
O10B C64B H102 110.3
C63B C64B H102 110.3
H101 C64B H102 108.6

loop_
_geom_bond_atom_site_label_1
_geom_bond_atom_site_label_2
_geom_bond_distance
V1 O2 1.8674(19)
V1 O3 1.8856(19)
V1 N2 1.896(2)
V1 N1 1.984(2)
V1 C14 2.509(3)
N1 C1 1.166(4)
C1 O1 1.199(4)
O2 C2 1.346(3)
C2 C3 1.417(3)
C2 C7 1.418(3)
C3 C4 1.394(4)
C3 C8 1.537(4)
C4 C5 1.397(4)
C4 H1 0.9500
C5 C6 1.385(4)
C5 C12 1.513(4)
C6 C7 1.395(4)
C6 H2 0.9500
C7 C13 1.523(3)
C8 C11 1.526(4)
C8 C10 1.532(4)
C8 C9 1.535(4)
C9 H3 0.9800
C9 H4 0.9800
C9 H5 0.9800
C10 H6 0.9800
C10 H7 0.9800
C10 H8 0.9800
C11 H9 0.9800
C11 H10 0.9800
C11 H11 0.9800
C12 H12 0.9800
C12 H13 0.9800
C12 H14 0.9800
C13 C15 1.512(3)
C13 H15 0.9900
C13 H16 0.9900
N2 C24 1.393(3)
N2 C14 1.432(3)
C14 C19 1.401(3)
C14 C15 1.412(4)
C15 C16 1.394(3)
C16 C17 1.405(4)
C16 H17 0.9500
C17 C18 1.392(4)
C17 C20 1.527(4)
C18 C19 1.393(4)
C18 H18 0.9500
C19 C31 1.517(4)
C20 C22 1.535(4)
C20 C23 1.535(4)
C20 C21 1.535(4)
C21 H19 0.9800
C21 H20 0.9800
C21 H21 0.9800
C22 H22 0.9800
C22 H23 0.9800
C22 H24 0.9800
C23 H25 0.9800
C23 H26 0.9800
C23 H27 0.9800
C24 C25 1.401(4)
C24 C29 1.404(4)
C25 C26 1.387(4)
C25 H28 0.9500
C26 C27 1.392(4)
C26 H29 0.9500
C27 C28 1.389(4)
C27 C30 1.516(4)
C28 C29 1.387(4)
C28 H30 0.9500
C29 H31 0.9500
C30 H32 0.9800
C30 H33 0.9800
C30 H34 0.9800
C31 C37 1.515(3)
C31 H35 0.9900
C31 H36 0.9900
O3 C32 1.344(3)
C32 C37 1.413(3)
C32 C33 1.420(3)
C33 C34 1.399(4)
C33 C38 1.535(3)
C34 C35 1.389(4)
C34 H37 0.9500
C35 C36 1.391(4)
C35 C42 1.507(4)
C36 C37 1.387(4)
C36 H38 0.9500
C38 C41 1.528(4)
C38 C40 1.535(4)
C38 C39 1.541(4)
C39 H39 0.9800
C39 H40 0.9800
C39 H41 0.9800
C40 H42 0.9800
C40 H43 0.9800
C40 H44 0.9800
C41 H45 0.9800
C41 H46 0.9800
C41 H47 0.9800
C42 H48 0.9800
C42 H49 0.9800
C42 H50 0.9800
K1 O5 2.805(2)
K1 O7 2.809(2)
K1 O8 2.811(2)
K1 O9 2.814(2)
K1 O6 2.828(2)
K1 O4 2.861(2)
K1 N4 3.041(2)
K1 N3 3.066(2)
N3 C54 1.469(4)
N3 C43 1.470(4)
N3 C55 1.472(4)
C43 C44 1.509(4)
C43 H51 0.9900
C43 H52 0.9900
C44 O4 1.426(4)
C44 H53 0.9900
C44 H54 0.9900
O4 C45 1.424(3)
C45 C46 1.485(4)
C45 H55 0.9900
C45 H56 0.9900
C46 O5 1.429(4)
C46 H57 0.9900
C46 H58 0.9900
O5 C47 1.427(4)
C47 C48 1.513(4)
C47 H59 0.9900
C47 H60 0.9900
C48 N4 1.475(4)
C48 H61 0.9900
C48 H62 0.9900
N4 C60 1.471(4)
N4 C49 1.474(4)
C49 C50 1.517(4)
C49 H63 0.9900
C49 H64 0.9900
C50 O6 1.424(3)
C50 H65 0.9900
C50 H66 0.9900
O6 C51 1.427(3)
C51 C52 1.490(4)
C51 H67 0.9900
C51 H68 0.9900
C52 O7 1.432(3)
C52 H69 0.9900
C52 H70 0.9900
O7 C53 1.431(3)
C53 C54 1.505(4)
C53 H71 0.9900
C53 H72 0.9900
C54 H73 0.9900
C54 H74 0.9900
C55 C56 1.497(4)
C55 H75 0.9900
C55 H76 0.9900
C56 O8 1.430(4)
C56 H77 0.9900
C56 H78 0.9900
O8 C57 1.428(4)
C57 C58 1.483(4)
C57 H79 0.9900
C57 H80 0.9900
C58 O9 1.423(3)
C58 H81 0.9900
C58 H82 0.9900
O9 C59 1.423(3)
C59 C60 1.511(4)
C59 H83 0.9900
C59 H84 0.9900
C60 H85 0.9900
C60 H86 0.9900
O10A C64A 1.392(5)
O10A C61A 1.417(5)
C61A C62A 1.505(9)
C61A H87 0.9900
C61A H88 0.9900
C62A C63A 1.506(6)
C62A H89 0.9900
C62A H90 0.9900
C63A C64A 1.492(7)
C63A H91 0.9900
C63A H92 0.9900
C64A H93 0.9900
C64A H94 0.9900
O10B C64B 1.400(16)
O10B C61B 1.419(16)
C61B C62B 1.498(17)
C61B H95 0.9900
C61B H96 0.9900
C62B C63B 1.507(18)
C62B H97 0.9900
C62B H98 0.9900
C63B C64B 1.506(19)
C63B H99 0.9900
C63B H100 0.9900
C64B H101 0.9900
C64B H102 0.9900

loop_
_geom_torsion_atom_site_label_1
_geom_torsion_atom_site_label_2
_geom_torsion_atom_site_label_3
_geom_torsion_atom_site_label_4
_geom_torsion
O2 V1 N1 C1 -116(4)
O3 V1 N1 C1 10(4)
N2 V1 N1 C1 130(4)
C14 V1 N1 C1 126(4)
V1 N1 C1 O1 159(24)
O3 V1 O2 C2 89.8(3)
N2 V1 O2 C2 -48.6(4)
N1 V1 O2 C2 -161.7(3)
C14 V1 O2 C2 -15.0(3)
V1 O2 C2 C3 -145.9(3)
V1 O2 C2 C7 36.9(5)
O2 C2 C3 C4 179.9(2)
C7 C2 C3 C4 -3.0(4)
O2 C2 C3 C8 0.2(4)
C7 C2 C3 C8 177.3(2)
C2 C3 C4 C5 -0.3(4)
C8 C3 C4 C5 179.4(2)
C3 C4 C5 C6 2.7(4)
C3 C4 C5 C12 -178.0(3)
C4 C5 C6 C7 -1.8(4)
C12 C5 C6 C7 178.9(3)
C5 C6 C7 C2 -1.4(4)
C5 C6 C7 C13 176.8(2)
O2 C2 C7 C6 -179.0(2)
C3 C2 C7 C6 3.8(4)
O2 C2 C7 C13 2.8(4)
C3 C2 C7 C13 -174.4(2)
C4 C3 C8 C11 -117.7(3)
C2 C3 C8 C11 62.0(3)
C4 C3 C8 C10 1.5(4)
C2 C3 C8 C10 -178.8(2)
C4 C3 C8 C9 120.6(3)
C2 C3 C8 C9 -59.7(3)
C6 C7 C13 C15 107.0(3)
C2 C7 C13 C15 -74.9(3)
O2 V1 N2 C24 -105.1(3)
O3 V1 N2 C24 113.0(3)
N1 V1 N2 C24 3.5(3)
C14 V1 N2 C24 179.5(4)
O2 V1 N2 C14 75.47(16)
O3 V1 N2 C14 -66.45(17)
N1 V1 N2 C14 -175.93(15)
C24 N2 C14 C19 -92.9(3)
V1 N2 C14 C19 86.7(2)
C24 N2 C14 C15 90.2(3)
V1 N2 C14 C15 -90.1(2)
C24 N2 C14 V1 -179.6(3)
O2 V1 C14 C19 132.57(17)
O3 V1 C14 C19 7.88(18)
N2 V1 C14 C19 -115.0(2)
N1 V1 C14 C19 -108.6(2)
O2 V1 C14 C15 1.41(18)
O3 V1 C14 C15 -123.28(17)
N2 V1 C14 C15 113.9(2)
N1 V1 C14 C15 120.20(19)
O2 V1 C14 N2 -112.46(16)
O3 V1 C14 N2 122.84(16)
N1 V1 C14 N2 6.3(2)
C19 C14 C15 C16 6.1(3)
N2 C14 C15 C16 -177.1(2)
V1 C14 C15 C16 130.1(2)
C19 C14 C15 C13 -172.8(2)
N2 C14 C15 C13 4.0(3)
V1 C14 C15 C13 -48.9(3)
C7 C13 C15 C16 -70.7(3)
C7 C13 C15 C14 108.2(3)
C14 C15 C16 C17 -2.0(4)
C13 C15 C16 C17 176.9(2)
C15 C16 C17 C18 -2.5(4)
C15 C16 C17 C20 176.7(2)
C16 C17 C18 C19 3.1(4)
C20 C17 C18 C19 -176.1(2)
C17 C18 C19 C14 0.9(4)
C17 C18 C19 C31 -177.4(2)
C15 C14 C19 C18 -5.6(4)
N2 C14 C19 C18 177.6(2)
V1 C14 C19 C18 -130.9(2)
C15 C14 C19 C31 172.7(2)
N2 C14 C19 C31 -4.2(3)
V1 C14 C19 C31 47.3(3)
C18 C17 C20 C22 114.3(3)
C16 C17 C20 C22 -64.9(3)
C18 C17 C20 C23 -6.2(4)
C16 C17 C20 C23 174.6(2)
C18 C17 C20 C21 -126.9(3)
C16 C17 C20 C21 53.9(3)
C14 N2 C24 C25 -177.2(2)
V1 N2 C24 C25 3.4(5)
C14 N2 C24 C29 3.0(4)
V1 N2 C24 C29 -176.4(2)
N2 C24 C25 C26 179.0(2)
C29 C24 C25 C26 -1.2(4)
C24 C25 C26 C27 -0.1(4)
C25 C26 C27 C28 0.9(4)
C25 C26 C27 C30 -179.1(3)
C26 C27 C28 C29 -0.5(4)
C30 C27 C28 C29 179.6(3)
C27 C28 C29 C24 -0.9(4)
N2 C24 C29 C28 -178.5(2)
C25 C24 C29 C28 1.7(4)
C18 C19 C31 C37 64.5(3)
C14 C19 C31 C37 -113.7(3)
O2 V1 O3 C32 -117.2(3)
N2 V1 O3 C32 18.9(4)
N1 V1 O3 C32 133.4(4)
C14 V1 O3 C32 -12.7(4)
V1 O3 C32 C37 -13.0(5)
V1 O3 C32 C33 170.3(3)
O3 C32 C33 C34 -176.9(2)
C37 C32 C33 C34 6.3(4)
O3 C32 C33 C38 4.5(4)
C37 C32 C33 C38 -172.3(2)
C32 C33 C34 C35 -3.3(4)
C38 C33 C34 C35 175.4(3)
C33 C34 C35 C36 -0.7(4)
C33 C34 C35 C42 -177.2(3)
C34 C35 C36 C37 1.6(4)
C42 C35 C36 C37 178.1(3)
C35 C36 C37 C32 1.5(4)
C35 C36 C37 C31 -176.3(3)
O3 C32 C37 C36 177.6(2)
C33 C32 C37 C36 -5.6(4)
O3 C32 C37 C31 -4.5(4)
C33 C32 C37 C31 172.2(2)
C19 C31 C37 C36 -107.4(3)
C19 C31 C37 C32 74.8(3)
C34 C33 C38 C41 114.3(3)
C32 C33 C38 C41 -67.1(3)
C34 C33 C38 C40 -5.5(3)
C32 C33 C38 C40 173.1(2)
C34 C33 C38 C39 -124.0(3)
C32 C33 C38 C39 54.6(3)
O5 K1 N3 C54 -131.13(17)
O7 K1 N3 C54 -10.74(17)
O8 K1 N3 C54 114.32(19)
O9 K1 N3 C54 108.77(18)
O6 K1 N3 C54 -16.0(2)
O4 K1 N3 C54 -125.49(19)
N4 K1 N3 C54 133(18)
O5 K1 N3 C43 -11.5(2)
O7 K1 N3 C43 108.89(19)
O8 K1 N3 C43 -126.05(19)
O9 K1 N3 C43 -131.60(17)
O6 K1 N3 C43 103.65(18)
O4 K1 N3 C43 -5.86(16)
N4 K1 N3 C43 -107(18)
O5 K1 N3 C55 109.25(19)
O7 K1 N3 C55 -130.4(2)
O8 K1 N3 C55 -5.31(18)
O9 K1 N3 C55 -10.9(2)
O6 K1 N3 C55 -135.61(18)
O4 K1 N3 C55 114.9(2)
N4 K1 N3 C55 14(18)
C54 N3 C43 C44 155.6(2)
C55 N3 C43 C44 -82.5(3)
K1 N3 C43 C44 38.0(3)
N3 C43 C44 O4 -67.5(3)
C43 C44 O4 C45 -165.8(2)
C43 C44 O4 K1 60.7(3)
O5 K1 O4 C45 13.99(19)
O7 K1 O4 C45 147.11(19)
O8 K1 O4 C45 -111.58(19)
O9 K1 O4 C45 -56.5(2)
O6 K1 O4 C45 89.5(2)
N4 K1 O4 C45 19.4(2)
N3 K1 O4 C45 -160.3(2)
O5 K1 O4 C44 145.96(19)
O7 K1 O4 C44 -80.92(17)
O8 K1 O4 C44 20.39(18)
O9 K1 O4 C44 75.47(19)
O6 K1 O4 C44 -138.48(17)
N4 K1 O4 C44 151.42(16)
N3 K1 O4 C44 -28.32(16)
C44 O4 C45 C46 -177.5(2)
K1 O4 C45 C46 -44.6(3)
O4 C45 C46 O5 64.0(3)
C45 C46 O5 C47 172.1(2)
C45 C46 O5 K1 -51.4(3)
O7 K1 O5 C47 85.41(19)
O8 K1 O5 C47 -129.35(18)
O9 K1 O5 C47 -69.65(19)
O6 K1 O5 C47 30.64(19)
O4 K1 O5 C47 153.9(2)
N4 K1 O5 C47 -20.73(18)
N3 K1 O5 C47 159.53(18)
O7 K1 O5 C46 -48.8(2)
O8 K1 O5 C46 96.4(2)
O9 K1 O5 C46 156.15(19)
O6 K1 O5 C46 -103.56(19)
O4 K1 O5 C46 19.71(18)
N4 K1 O5 C46 -154.9(2)
N3 K1 O5 C46 25.3(2)
C46 O5 C47 C48 -172.9(2)
K1 O5 C47 C48 51.7(3)
O5 C47 C48 N4 -67.0(3)
C47 C48 N4 C60 163.5(3)
C47 C48 N4 C49 -75.7(3)
C47 C48 N4 K1 44.6(3)
O5 K1 N4 C60 -132.16(19)
O7 K1 N4 C60 107.50(18)
O8 K1 N4 C60 -17.5(2)
O9 K1 N4 C60 -11.88(17)
O6 K1 N4 C60 112.89(19)
O4 K1 N4 C60 -137.54(17)
N3 K1 N4 C60 -37(18)
O5 K1 N4 C49 107.19(19)
O7 K1 N4 C49 -13.1(2)
O8 K1 N4 C49 -138.17(18)
O9 K1 N4 C49 -132.5(2)
O6 K1 N4 C49 -7.75(17)
O4 K1 N4 C49 101.82(19)
N3 K1 N4 C49 -157(45)
O5 K1 N4 C48 -12.43(16)
O7 K1 N4 C48 -132.77(17)
O8 K1 N4 C48 102.21(18)
O9 K1 N4 C48 107.86(18)
O6 K1 N4 C48 -127.37(19)
O4 K1 N4 C48 -17.80(19)
N3 K1 N4 C48 83(18)
C60 N4 C49 C50 -81.9(3)
C48 N4 C49 C50 156.5(2)
K1 N4 C49 C50 38.7(3)
N4 C49 C50 O6 -63.7(3)
C49 C50 O6 C51 -166.8(2)
C49 C50 O6 K1 56.7(3)
O5 K1 O6 C50 -78.76(18)
O7 K1 O6 C50 148.6(2)
O8 K1 O6 C50 76.3(2)
O9 K1 O6 C50 20.07(19)
O4 K1 O6 C50 -135.72(18)
N4 K1 O6 C50 -26.00(18)
N3 K1 O6 C50 153.86(18)
O5 K1 O6 C51 145.61(18)
O7 K1 O6 C51 12.96(17)
O8 K1 O6 C51 -59.3(2)
O9 K1 O6 C51 -115.57(18)
O4 K1 O6 C51 88.65(18)
N4 K1 O6 C51 -161.6(2)
N3 K1 O6 C51 18.2(2)
C50 O6 C51 C52 176.9(2)
K1 O6 C51 C52 -45.4(3)
O6 C51 C52 O7 67.5(3)
C51 C52 O7 C53 173.6(2)
C51 C52 O7 K1 -54.8(2)
O5 K1 O7 C53 82.02(19)
O8 K1 O7 C53 -69.19(18)
O9 K1 O7 C53 -130.01(17)
O6 K1 O7 C53 151.64(19)
O4 K1 O7 C53 28.39(18)
N4 K1 O7 C53 156.97(17)
N3 K1 O7 C53 -23.19(17)
O5 K1 O7 C52 -47.5(2)
O8 K1 O7 C52 161.31(17)
O9 K1 O7 C52 100.49(18)
O6 K1 O7 C52 22.13(17)
O4 K1 O7 C52 -101.11(18)
N4 K1 O7 C52 27.46(19)
N3 K1 O7 C52 -152.69(19)
C52 O7 C53 C54 -174.1(2)
K1 O7 C53 C54 55.7(3)
C43 N3 C54 C53 -76.1(3)
C55 N3 C54 C53 162.5(2)
K1 N3 C54 C53 43.4(3)
O7 C53 C54 N3 -69.1(3)
C54 N3 C55 C56 -80.9(3)
C43 N3 C55 C56 157.4(3)
K1 N3 C55 C56 36.5(3)
N3 C55 C56 O8 -64.8(3)
C55 C56 O8 C57 -168.4(2)
C55 C56 O8 K1 59.2(3)
O5 K1 O8 C57 94.9(2)
O7 K1 O8 C57 -112.1(2)
O9 K1 O8 C57 15.71(19)
O6 K1 O8 C57 -54.7(2)
O4 K1 O8 C57 152.7(2)
N4 K1 O8 C57 21.3(2)
N3 K1 O8 C57 -158.8(2)
O5 K1 O8 C56 -134.0(2)
O7 K1 O8 C56 19.0(2)
O9 K1 O8 C56 146.8(2)
O6 K1 O8 C56 76.4(2)
O4 K1 O8 C56 -76.2(2)
N4 K1 O8 C56 152.42(19)
N3 K1 O8 C56 -27.67(19)
C56 O8 C57 C58 179.3(3)
K1 O8 C57 C58 -47.5(3)
O8 C57 C58 O9 65.2(3)
C57 C58 O9 C59 172.1(2)
C57 C58 O9 K1 -49.3(3)
O5 K1 O9 C58 -106.4(2)
O7 K1 O9 C58 98.3(2)
O8 K1 O9 C58 18.16(19)
O6 K1 O9 C58 158.04(19)
O4 K1 O9 C58 -51.2(2)
N4 K1 O9 C58 -156.2(2)
N3 K1 O9 C58 23.7(2)
O5 K1 O9 C59 28.98(19)
O7 K1 O9 C59 -126.24(19)
O8 K1 O9 C59 153.6(2)
O6 K1 O9 C59 -66.54(19)
O4 K1 O9 C59 84.3(2)
N4 K1 O9 C59 -20.81(18)
N3 K1 O9 C59 159.07(18)
C58 O9 C59 C60 -172.7(2)
K1 O9 C59 C60 50.8(3)
C49 N4 C60 C59 164.2(2)
C48 N4 C60 C59 -74.7(3)
K1 N4 C60 C59 42.6(3)
O9 C59 C60 N4 -63.2(3)
C64A O10A C61A C62A -7.9(8)
O10A C61A C62A C63A 25.1(9)
C61A C62A C63A C64A -31.4(9)
C61A O10A C64A C63A -13.1(8)
C62A C63A C64A O10A 28.4(9)
C64B O10B C61B C62B -2(4)
O10B C61B C62B C63B 26(5)
C61B C62B C63B C64B -38(4)
C61B O10B C64B C63B -23(3)
C62B C63B C64B O10B 39(4)
